data_9015672
loop_
_publ_author_name
'Orlandi, P.'
'Pasero, M.'
'Bigi, S.'

_publ_section_title
;
 Sardignaite, a new mineral, the second known bismuth molybdate:
 description and crystal structure
;
_journal_name_full 'Mineralogy and Petrology'
_journal_page_first 17
_journal_page_last 22
_journal_paper_doi 10.1007/s00710-010-0111-0
_journal_volume 100
_journal_year 2010
_chemical_compound_source 'Su Senargiu, near Sarroch, Sardegna, Italy'
_chemical_formula_sum 'Bi Mo2 O10'
_chemical_name_mineral Sardignaite
_space_group_IT_number 11
_symmetry_space_group_name_Hall '-P 2yb'
_symmetry_space_group_name_H-M 'P 1 21/m 1'
_cell_angle_alpha 90
_cell_angle_beta 113.360
_cell_angle_gamma 90
_cell_length_a 5.7797
_cell_length_b 11.567
_cell_length_c 6.3344
_cell_formula_units_Z 2
_cell_volume 388.767
_database_code_amcsd 0017091
_exptl_crystal_density_diffrn 4.791
_cod_database_code 9015672

loop_
_space_group_symop_operation_xyz
x,y,z
x,1/2-y,z
-x,1/2+y,-z
-x,-y,-z

loop_
_atom_site_aniso_label
_atom_site_aniso_U_11
_atom_site_aniso_U_22
_atom_site_aniso_U_33
_atom_site_aniso_U_12
_atom_site_aniso_U_13
_atom_site_aniso_U_23
Bi 0.02640 0.02170 0.02120 0.00000 0.00740 0.00000
Mo 0.02060 0.01620 0.02010 0.00020 0.00500 -0.00090
O1 0.03300 0.02800 0.03600 0.00100 0.01600 0.00200
O2 0.03100 0.02600 0.02500 0.00000 0.00200 -0.00100
O3 0.02400 0.01700 0.02300 0.00000 0.00600 -0.00100
O4 0.02700 0.01600 0.02200 0.00000 0.00800 0.00000
O5 0.04600 0.04600 0.03100 0.00000 0.02500 0.00000
O6 0.03100 0.02300 0.02400 -0.00100 0.01000 -0.00100

loop_
_atom_site_label
_atom_site_fract_x
_atom_site_fract_y
_atom_site_fract_z
_atom_site_U_iso_or_equiv
Bi 0.15761 0.75000 0.26334 0.02380
Mo 0.69260 0.59567 0.65450 0.02000
O1 0.88600 0.61530 0.51100 0.03200
O2 0.88600 0.61870 0.93700 0.03000
O3 0.65600 0.43330 0.63400 0.02250
O4 0.53100 0.75000 0.59200 0.02200
O5 0.38100 0.75000 0.07500 0.03800
O6 0.40000 0.57370 0.82500 0.02600

loop_
_cod_related_entry_id
_cod_related_entry_database
_cod_related_entry_code
1 AMCSD 0017091
